data_9003746
loop_
_publ_author_name
'Tarantino S C'
'Zema M'

_publ_section_title
;Mixing and ordering behavior in manganocolumbite-ferrocolumbite solid
 solution: A single-crystal X-ray diffraction study Sample: KRA n4 Qm=0.922
 from Kragero, Norway Sample: Annealed at T = 700 C for t = 20 m Note:
 Occupancies calculated assuming complete Fe/Mn disorder
;
_journal_name_full 'American Mineralogist'
_journal_page_first 1291
_journal_page_last 1300
_journal_paper_doi 10.2138/am.2005.1641
_journal_volume 90
_journal_year 2005
_chemical_formula_sum 'Ca0.009 Fe0.141 Mn0.783 Nb1.775 O6 Ta0.178 Ti0.032'
_chemical_name_mineral Manganocolumbite
_space_group_IT_number 60
_symmetry_space_group_name_Hall '-P 2n 2ab'
_symmetry_space_group_name_H-M 'P b c n'
_cell_angle_alpha 90
_cell_angle_beta 90
_cell_angle_gamma 90
_cell_length_a 14.380
_cell_length_b 5.745
_cell_length_c 5.088
_cell_formula_units_Z 4
_cell_volume 420.335
_exptl_crystal_thermal_history 'Annealed at T = 700 C for t = 20 m'
_cod_original_formula_sum '(Mn.783 Fe.141 Ti.032 Nb1.775 Ta.178 Ca.009) O6'
_cod_database_code 9003746

loop_
_symmetry_equiv_pos_as_xyz
x,y,z
x,-y,1/2+z
-x,y,1/2-z
1/2-x,1/2+y,z
1/2+x,1/2-y,-z
1/2+x,1/2+y,1/2-z
1/2-x,1/2-y,1/2+z
-x,-y,-z

loop_
_atom_site_label
_atom_site_fract_x
_atom_site_fract_y
_atom_site_fract_z
_atom_site_occupancy
_atom_site_U_iso_or_equiv
MnA 0.00000 0.32071 0.25000 0.74100 0.00640
FeA 0.00000 0.32071 0.25000 0.13300 0.00640
TiA 0.00000 0.32071 0.25000 0.03200 0.00640
NbA 0.00000 0.32071 0.25000 0.02300 0.00640
TaA 0.00000 0.32071 0.25000 0.02800 0.00640
CaA 0.00000 0.32071 0.25000 0.00900 0.00640
NbB 0.16305 0.17880 0.73984 0.87600 0.00440
TaB 0.16305 0.17880 0.73984 0.07500 0.00440
MnB 0.16305 0.17880 0.73984 0.02100 0.00440
FeB 0.16305 0.17880 0.73984 0.00400 0.00440
O1 0.09720 0.10050 0.05970 1.00000 0.00910
O2 0.41810 0.11550 0.09570 1.00000 0.00940
O3 0.75620 0.12470 0.08970 1.00000 0.00690

loop_
_cod_related_entry_id
_cod_related_entry_database
_cod_related_entry_code
1 AMCSD 0003844
2 AMCSD 0003865

loop_
_[local]_alternative_name_id
_[local]_alternative_name_type
_[local]_alternative_name_source
_[local]_alternative_name_source_id
_[local]_alternative_name_value
1 mineral AMCSD 0003844 "Manganocolumbite"
2 mineral AMCSD 0003865 "Columbite-(Mn)"

_database_code_amcsd 0003844
